data_2009555
loop_
_publ_author_name
'Leger, Jean Michel'
'Carpy, Alain'
'Belachmi, Larbi'
'Leblois, Dani\'ele'
'Le Baut, Guillaume'

_publ_section_title
;(2<i>E</i>,4<i>E</i>,6<i>E</i>)-7-(6-M\'ethyl-2<i>H</i>-1-benzopyran-3-yl)hepta-2,4,6-tri\'enoate
 d'\'ethyle
;
_journal_issue 3
_journal_name_full 'Acta Crystallographica Section C'
_journal_page_first 419
_journal_page_last 421
_journal_paper_doi 10.1107/S0108270193010364
_journal_volume 50
_journal_year 1994
_chemical_formula_moiety 'C19 H20 O3'
_chemical_formula_sum 'C19 H20 O3'
_chemical_formula_weight 296.37
_chemical_name_systematic
;Ethyl (2E,4E,6E)-7-(6-methyl-2H-1-benzopyran-3-yl)hepta-2,4,6-trienoate
nom
 chimique
(2E,4E,6E)-7-(6-m\'ethyl-2H-1-benzopyran-3-yl)hepta-2,4,6-tri\'enoate
 d'\'ethyle
;
_space_group_IT_number 2
_symmetry_cell_setting triclinic
_symmetry_space_group_name_Hall '-P 1'
_symmetry_space_group_name_H-M 'P -1'
_cell_angle_alpha 101.66(4)
_cell_angle_beta 99.69(4)
_cell_angle_gamma 125.71(4)
_cell_formula_units_Z 2
_cell_length_a 11.224(4)
_cell_length_b 8.880(3)
_cell_length_c 11.046(4)
_cell_measurement_reflns_used 25
_cell_measurement_temperature 293
_cell_measurement_theta_max 31
_cell_measurement_theta_min 25
_cell_volume 816.8(8)
_computing_cell_refinement 'CAD-4 Software (Enraf-Nonius, 1989)'
_computing_data_collection 'CAD-4 Software (Enraf-Nonius, 1989)'
_computing_structure_solution 'MULTAN80 (Main, Fiske, Hull, Lessinger, Germain, Declercq & Woolfson, 1980)'
_diffrn_ambient_temperature 293
_diffrn_measurement_device 'Enraf-Nonius CAD-4'
_diffrn_measurement_method \w/2\q
_diffrn_radiation_monochromator graphite
_diffrn_radiation_source xray_tube
_diffrn_radiation_type CuK\a
_diffrn_radiation_wavelength 1.5418
_diffrn_reflns_av_R_equivalents 0
_diffrn_reflns_limit_h_max 12
_diffrn_reflns_limit_h_min -12
_diffrn_reflns_limit_k_max 10
_diffrn_reflns_limit_k_min 0
_diffrn_reflns_limit_l_max 12
_diffrn_reflns_limit_l_min -12
_diffrn_reflns_number 2612
_diffrn_reflns_theta_max 65
_diffrn_reflns_theta_min 2
_diffrn_standards_decay_% 0.65
_diffrn_standards_interval_time 60
_diffrn_standards_number 2
_exptl_absorpt_coefficient_mu 0.610
_exptl_absorpt_correction_type none
_exptl_crystal_colour yellow
_exptl_crystal_density_diffrn 1.21
_exptl_crystal_description prism
_exptl_crystal_F_000 316
_exptl_crystal_size_max 0.4
_exptl_crystal_size_mid 0.3
_exptl_crystal_size_min 0.2
_refine_diff_density_max .200
_refine_diff_density_min -.198
_refine_ls_goodness_of_fit_obs .362
_refine_ls_hydrogen_treatment refall
_refine_ls_matrix_type diagonal
_refine_ls_number_constraints 0
_refine_ls_number_parameters 199
_refine_ls_number_reflns 1645
_refine_ls_number_restraints 0
_refine_ls_R_factor_obs .053
_refine_ls_structure_factor_coef F
_refine_ls_weighting_details 'w = 1'
_refine_ls_weighting_scheme calc
_refine_ls_wR_factor_obs .080
_reflns_number_observed 1645
_reflns_number_total 2612
_reflns_observed_criterion I>3\s(I)
_cod_data_source_file pa1072.cif
_cod_data_source_block TOZ
_cod_depositor_comments
;
The following automatic conversions were performed:

'_atom_site_thermal_displace_type' tag value 'Bij' was replaced with
'Bani' value 22 times.

Automatic conversion script
Id: cif_fix_values 1646 2011-03-28 12:23:43Z adriana 

The following automatic conversions were performed:

'_refine_ls_weighting_scheme' value 'calc w = 1' was changed to
'calc'. New tag '_refine_ls_weighting_details' was created. The value
of the new tag was set to 'w = 1'.

Automatic conversion script
Id: cif_fix_values 3143 2015-03-26 13:38:13Z robertas 
;
_cod_original_cell_volume 816.7(9)
_cod_database_code 2009555

loop_
_symmetry_equiv_pos_as_xyz
x,y,z
-x,-y,-z

loop_
_atom_site_aniso_label
_atom_site_aniso_type_symbol
C1 C
C2 C
C3 C
C4 C
C5 C
C6 C
C7 C
C8 C
C9 C
O10 O
C11 C
C12 C
C13 C
C14 C
C15 C
C16 C
C17 C
C18 C
O19 O
C20 C
C21 C
O22 O

loop_
_atom_site_label
_atom_site_fract_x
_atom_site_fract_y
_atom_site_fract_z
_atom_site_thermal_displace_type
_atom_site_calc_flag
_atom_site_calc_attached_atom
_atom_site_type_symbol
C1 0.6779(3) -0.0679(4) 0.2321(3) Bani ? ? C
C2 0.6905(4) -0.1935(5) 0.2777(3) Bani ? ? C
C3 0.6030(4) -0.2848(4) 0.3517(3) Bani ? ? C
C4 0.4999(3) -0.2550(4) 0.3805(3) Bani ? ? C
C5 0.4888(3) -0.1292(4) 0.3332(3) Bani ? ? C
C6 0.5766(3) -0.0332(4) 0.2595(2) Bani ? ? C
C7 0.5674(3) 0.0985(4) 0.2074(3) Bani ? ? C
C8 0.6609(3) 0.1971(4) 0.1439(2) Bani ? ? C
C9 0.7778(4) 0.1693(5) 0.1254(3) Bani ? ? C
O10 0.7592(3) 0.0109(4) 0.1533(2) Bani ? ? O
C11 0.4017(4) -0.3612(5) 0.4577(3) Bani ? ? C
C12 0.6557(3) 0.3311(4) 0.0935(3) Bani ? ? C
C13 0.7426(3) 0.4355(4) 0.0267(3) Bani ? ? C
C14 0.7311(3) 0.5666(4) -0.0192(3) Bani ? ? C
C15 0.8160(3) 0.6710(4) -0.0864(3) Bani ? ? C
C16 0.8036(3) 0.8023(4) -0.1328(3) Bani ? ? C
C17 0.8854(3) 0.9056(4) -0.2003(3) Bani ? ? C
C18 0.8648(3) 1.0335(4) -0.2459(3) Bani ? ? C
O19 0.9461(2) 1.1049(3) -0.3235(2) Bani ? ? O
C20 0.9299(4) 1.2268(4) -0.3811(3) Bani ? ? C
C21 1.0436(4) 1.3029(5) -0.4520(3) Bani ? ? C
O22 0.7871(3) 1.0781(4) -0.2173(3) Bani ? ? O
H102 0.765(3) -0.214(4) 0.261(2) Biso ? ? H
H103 0.610(3) -0.373(4) 0.387(3) Biso ? ? H
H104 0.305(4) -0.500(5) 0.402(3) Biso ? ? H
H204 0.374(4) -0.294(5) 0.500(3) Biso ? ? H
H304 0.454(4) -0.373(5) 0.527(3) Biso ? ? H
H105 0.418(3) -0.102(4) 0.353(2) Biso ? ? H
H107 0.490(3) 0.112(4) 0.220(2) Biso ? ? H
H109 0.772(4) 0.145(5) 0.033(3) Biso ? ? H
H209 0.883(4) 0.289(5) 0.185(3) Biso ? ? H
H112 0.581(3) 0.356(4) 0.113(2) Biso ? ? H
H113 0.821(3) 0.414(4) 0.006(3) Biso ? ? H
H114 0.653(3) 0.586(4) 0.001(2) Biso ? ? H
H115 0.892(3) 0.660(4) -0.103(3) Biso ? ? H
H116 0.733(3) 0.820(4) -0.110(2) Biso ? ? H
H117 0.964(3) 0.897(4) -0.223(3) Biso ? ? H
H120 0.821(3) 1.148(4) -0.444(3) Biso ? ? H
H220 0.954(3) 1.339(4) -0.309(3) Biso ? ? H
H121 1.035(3) 1.384(4) -0.493(3) Biso ? ? H
H221 1.158(3) 1.390(4) -0.387(3) Biso ? ? H
H321 1.018(3) 1.191(4) -0.525(3) Biso ? ? H

loop_
_atom_type_symbol
_atom_type_description
_atom_type_scat_dispersion_real
_atom_type_scat_dispersion_imag
_atom_type_scat_source
C C .017 .009 International_Tables_Vol_IV_Table_2.3.1
H H 0 0 International_Tables_Vol_IV_Table_2.3.1
O O .047 .032 International_Tables_Vol_IV_Table_2.3.1

loop_
_geom_angle_atom_site_label_1
_geom_angle_atom_site_label_2
_geom_angle_atom_site_label_3
_geom_angle
_geom_angle_publ_flag
C2 C1 C6 120.8(4) yes
C2 C1 O10 117.9(4) yes
C6 C1 O10 121.2(4) yes
C1 C2 C3 119.5(4) yes
C2 C3 C4 121.5(4) yes
C3 C4 C5 118.0(4) yes
C3 C4 C11 120.6(4) yes
C5 C4 C11 121.4(4) yes
C4 C5 C6 122.0(4) yes
C1 C6 C5 118.3(4) yes
C1 C6 C7 118.1(4) yes
C5 C6 C7 123.6(4) yes
C6 C7 C8 121.5(4) yes
C7 C8 C9 119.0(4) yes
C7 C8 C12 122.5(4) yes
C9 C8 C12 118.5(4) yes
C8 C9 O10 116.4(4) yes
C1 O10 C9 120.8(4) yes
C8 C12 C13 127.4(4) yes
C12 C13 C14 123.9(4) yes
C13 C14 C15 124.8(4) yes
C14 C15 C16 124.6(4) yes
C15 C16 C17 125.6(4) yes
C16 C17 C18 122.5(4) yes
C17 C18 O19 112.1(4) yes
C17 C18 O22 126.0(4) yes
O19 C18 O22 121.8(4) yes
C18 O19 C20 117.8(3) yes
O19 C20 C21 107.1(4) yes
C1 C2 H102 121(2) no
C3 C2 H102 120(2) no
C2 C3 H103 122(3) no
C4 C3 H103 117(3) no
C4 C5 H105 120(2) no
C6 C5 H105 118(2) no
C6 C7 H107 117(2) no
C8 C7 H107 121(2) no
C8 C9 H109 110(3) no
C8 C9 H209 109(3) no
O10 C9 H109 106(3) no
O10 C9 H209 105(3) no
H109 C9 H209 110(4) no
C4 C11 H104 113(3) no
C4 C11 H204 112(3) no
C4 C11 H304 114(3) no
H104 C11 H204 109(4) no
H104 C11 H304 105(4) no
H204 C11 H304 103(4) no
C8 C12 H112 117(2) no
C13 C12 H112 115(2) no
C12 C13 H113 117(2) no
C14 C13 H113 119(2) no
C13 C14 H114 119(2) no
C15 C14 H114 117(2) no
C14 C15 H115 118(2) no
C16 C15 H115 118(2) no
C15 C16 H116 117(2) no
C17 C16 H116 118(2) no
C16 C17 H117 121(3) no
C18 C17 H117 117(3) no
O19 C20 H120 111(2) no
O19 C20 H220 109(3) no
C21 C20 H120 110(2) no
C21 C20 H220 111(3) no
H120 C20 H220 108(4) no
C20 C21 H121 109(3) no
C20 C21 H221 111(3) no
C20 C21 H321 111(3) no
H121 C21 H221 108(4) no
H121 C21 H321 106(4) no
H221 C21 H321 111(4) no

loop_
_geom_bond_atom_site_label_1
_geom_bond_atom_site_label_2
_geom_bond_site_symmetry_1
_geom_bond_site_symmetry_2
_geom_bond_distance
_geom_bond_publ_flag
C1 C2 . . 1.380(7) yes
C1 C6 . . 1.402(6) yes
C1 O10 . . 1.359(6) yes
C2 C3 . . 1.378(7) yes
C3 C4 . . 1.399(6) yes
C4 C5 . . 1.383(6) yes
C4 C11 . . 1.503(7) yes
C5 C6 . . 1.389(6) yes
C6 C7 . . 1.450(6) yes
C7 C8 . . 1.335(6) yes
C8 C9 . . 1.507(6) yes
C8 C12 . . 1.438(6) yes
C9 O10 . . 1.404(6) yes
C12 C13 . . 1.348(6) yes
C13 C14 . . 1.422(6) yes
C14 C15 . . 1.343(6) yes
C15 C16 . . 1.431(6) yes
C16 C17 . . 1.328(6) yes
C17 C18 . . 1.448(6) yes
C18 O19 . . 1.333(5) yes
C18 O22 . . 1.209(6) yes
O19 C20 . . 1.442(6) yes
C20 C21 . . 1.497(7) yes
C2 H102 . . 0.99(4) no
C3 H103 . . 0.98(4) no
C5 H105 . . 1.00(4) no
C7 H107 . . 0.97(4) no
C9 H109 . . 0.98(5) no
C9 H209 . . 0.97(5) no
C11 H104 . . 0.99(5) no
C11 H204 . . 0.91(5) no
C11 H304 . . 0.95(5) no
C12 H112 . . 1.03(4) no
C13 H113 . . 1.05(4) no
C14 H114 . . 1.04(4) no
C15 H115 . . 0.95(4) no
C16 H116 . . 0.96(4) no
C17 H117 . . 1.00(4) no
C20 H120 . . 0.99(4) no
C20 H220 . . 1.00(4) no
C21 H121 . . 0.97(4) no
C21 H221 . . 1.03(5) no
C21 H321 . . 0.99(5) no
